data_7234055
loop_
_publ_author_name
'Takaaki Hiramatsu'
'Yukihiro Yoshida'
'Gunzi Saito'
'Akihiro Otsuka'
'Hideki Yamochi'
'Mitsuhiko Maesato'
'Yasuhiro Shimizu'
'Hiroshi Ito'
'Hideo Kishida'

_publ_section_title
;
 Quantum spin liquid: design of a quantum spin liquid next to a
 superconducting state based on a dimer-type ET Mott insulator
;
_journal_name_full 'Journal of Materials Chemistry C'
_journal_page_first 1378
_journal_page_last 1388
_journal_paper_doi 10.1039/C4TC01701C
_journal_volume 3
_journal_year 2015
_chemical_formula_moiety '2(C10 H8 S8), (C2 Br1 Cu1 N3)'
_chemical_formula_sum 'C22 H16 Br Cu N3 S16'
_chemical_formula_weight 978.90
_chemical_name_common (ET)2Cu[N(CN)2]Br
_space_group_IT_number 62
_space_group_name_Hall '-P 2ac 2n'
_space_group_name_H-M_alt 'P n m a'
_symmetry_cell_setting orthorhombic
_symmetry_space_group_name_Hall '-P 2ac 2n'
_symmetry_space_group_name_H-M 'P n m a'
_atom_sites_solution_hydrogens geom
_atom_sites_solution_primary direct
_atom_sites_solution_secondary difmap
_cell_angle_alpha 90.00
_cell_angle_beta 90.00
_cell_angle_gamma 90.00
_cell_formula_units_Z 4
_cell_length_a 12.8965(12)
_cell_length_b 29.651(3)
_cell_length_c 8.4826(8)
_cell_measurement_reflns_used 9908
_cell_measurement_temperature 100(2)
_cell_measurement_theta_max 28.08
_cell_measurement_theta_min 2.75
_cell_volume 3243.7(5)
_computing_cell_refinement 'Bruker SAINT'
_computing_data_collection 'Bruker APEX2'
_computing_data_reduction 'Bruker SAINT'
_computing_molecular_graphics 'Bruker SHELXTL'
_computing_publication_material 'Bruker SHELXTL'
_computing_structure_refinement 'SHELXL-97 (Sheldrick, 2008)'
_computing_structure_solution 'SHELXS-97 (Sheldrick, 2008)'
_diffrn_ambient_temperature 100(2)
_diffrn_detector_area_resol_mean 8.333
_diffrn_measured_fraction_theta_full 0.988
_diffrn_measured_fraction_theta_max 0.988
_diffrn_measurement_device_type 'Bruker APEXII CCD area detector'
_diffrn_measurement_method '\f and \w scans'
_diffrn_radiation_monochromator graphite
_diffrn_radiation_source 'fine-focus sealed tube'
_diffrn_radiation_type MoK\a
_diffrn_radiation_wavelength 0.71073
_diffrn_reflns_av_R_equivalents 0.0224
_diffrn_reflns_av_sigmaI/netI 0.0194
_diffrn_reflns_limit_h_max 16
_diffrn_reflns_limit_h_min -16
_diffrn_reflns_limit_k_max 38
_diffrn_reflns_limit_k_min -38
_diffrn_reflns_limit_l_max 7
_diffrn_reflns_limit_l_min -11
_diffrn_reflns_number 16668
_diffrn_reflns_theta_full 27.50
_diffrn_reflns_theta_max 27.50
_diffrn_reflns_theta_min 1.37
_exptl_absorpt_coefficient_mu 2.961
_exptl_absorpt_correction_T_max 0.9164
_exptl_absorpt_correction_T_min 0.4153
_exptl_absorpt_correction_type numerical
_exptl_absorpt_process_details
;
APEX2 Software
;
_exptl_crystal_colour black
_exptl_crystal_density_diffrn 2.004
_exptl_crystal_density_method 'not measured'
_exptl_crystal_description 'rhombic plate'
_exptl_crystal_F_000 1956
_exptl_crystal_preparation 'Magnetic properties, electronic property'
_exptl_crystal_recrystallization_method electrocrystallization
_exptl_crystal_size_max 0.36
_exptl_crystal_size_mid 0.25
_exptl_crystal_size_min 0.03
_refine_diff_density_max 1.629
_refine_diff_density_min -0.573
_refine_diff_density_rms 0.133
_refine_ls_extinction_method none
_refine_ls_goodness_of_fit_ref 1.179
_refine_ls_hydrogen_treatment constr
_refine_ls_matrix_type full
_refine_ls_number_parameters 214
_refine_ls_number_reflns 3744
_refine_ls_number_restraints 0
_refine_ls_restrained_S_all 1.179
_refine_ls_R_factor_all 0.0437
_refine_ls_R_factor_gt 0.0418
_refine_ls_shift/su_max 0.000
_refine_ls_shift/su_mean 0.000
_refine_ls_structure_factor_coef Fsqd
_refine_ls_weighting_details 'calc w=1/[\s^2^(Fo^2^)+(0.0173P)^2^+22.9659P] where P=(Fo^2^+2Fc^2^)/3'
_refine_ls_weighting_scheme calc
_refine_ls_wR_factor_gt 0.0975
_refine_ls_wR_factor_ref 0.0984
_reflns_number_gt 3549
_reflns_number_total 3744
_reflns_threshold_expression >2sigma(I)
_cod_data_source_file 1000011.cif
_cod_data_source_block PCOD1000011
_cod_depositor_comments
;
The following automatic conversions were performed:

data item '_symmetry_cell_setting' value 'Orthorhombic' was changed
to 'orthorhombic' in accordance with the built-in table derived from
the CIF Core dictionary named 'cif_core.dic' version 2.4.5 last
updated on 2014-11-21.

Automatic conversion script
Id: cif_fix_values 6909 2019-04-08 15:41:33Z antanas 
;
_cod_original_sg_symbol_H-M 'Pnma '
_cod_original_formula_sum 'C22 H16 Br1 Cu1 N3 S16'
_cod_database_code 7234055

loop_
_symmetry_equiv_pos_as_xyz
'x, y, z'
'-x+1/2, -y, z+1/2'
'x+1/2, -y+1/2, -z+1/2'
'-x, y+1/2, -z'
'-x, -y, -z'
'x-1/2, y, -z-1/2'
'-x-1/2, y-1/2, z-1/2'
'x, -y-1/2, z'

loop_
_atom_site_label
_atom_site_type_symbol
_atom_site_fract_x
_atom_site_fract_y
_atom_site_fract_z
_atom_site_U_iso_or_equiv
_atom_site_adp_type
_atom_site_occupancy
_atom_site_symmetry_multiplicity
_atom_site_calc_flag
_atom_site_refinement_flags
_atom_site_disorder_assembly
_atom_site_disorder_group
C1 C 0.6411(3) -0.01832(12) 0.3606(4) 0.0125(7) Uani 1 1 d . . .
C2 C 0.5779(3) 0.01883(13) 0.3592(5) 0.0130(7) Uani 1 1 d . . .
C3 C 0.7832(3) -0.07791(13) 0.4082(5) 0.0141(7) Uani 1 1 d . . .
C4 C 0.7235(3) -0.09508(12) 0.2918(4) 0.0130(7) Uani 1 1 d . . .
C5 C 0.4996(3) 0.09818(13) 0.3878(5) 0.0147(8) Uani 1 1 d . A .
C6 C 0.4430(3) 0.07807(12) 0.2754(5) 0.0141(7) Uani 1 1 d . A .
C7 C 0.9171(3) -0.14981(15) 0.3760(5) 0.0213(9) Uani 1 1 d . . .
H7A H 0.9534 -0.1395 0.2783 0.026 Uiso 1 1 calc R . .
H7B H 0.9652 -0.1705 0.4335 0.026 Uiso 1 1 calc R . .
C8 C 0.8213(3) -0.17613(13) 0.3285(5) 0.0194(8) Uani 1 1 d . . .
H8A H 0.7806 -0.1835 0.4255 0.023 Uiso 1 1 calc R . .
H8B H 0.8434 -0.2052 0.2793 0.023 Uiso 1 1 calc R . .
C9A C 0.4118(4) 0.17897(15) 0.2999(6) 0.0190(13) Uani 0.878(12) 1 d P A 1
H9A H 0.3901 0.2098 0.3340 0.023 Uiso 0.878(12) 1 calc PR A 1
H9B H 0.4554 0.1824 0.2031 0.023 Uiso 0.878(12) 1 calc PR A 1
C10A C 0.3159(4) 0.15227(15) 0.2579(6) 0.0192(12) Uani 0.878(12) 1 d P A 1
H10A H 0.2706 0.1711 0.1886 0.023 Uiso 0.878(12) 1 calc PR A 1
H10B H 0.2764 0.1456 0.3566 0.023 Uiso 0.878(12) 1 calc PR A 1
C9B C 0.385(3) 0.1730(12) 0.392(5) 0.017(9) Uiso 0.122(12) 1 d P A 2
H9C H 0.3261 0.1583 0.4501 0.021 Uiso 0.122(12) 1 calc PR A 2
H9D H 0.3813 0.2061 0.4133 0.021 Uiso 0.122(12) 1 calc PR A 2
C10B C 0.371(3) 0.1652(11) 0.221(4) 0.012(8) Uiso 0.122(12) 1 d P A 2
H10C H 0.4343 0.1759 0.1646 0.014 Uiso 0.122(12) 1 calc PR A 2
H10D H 0.3112 0.1841 0.1831 0.014 Uiso 0.122(12) 1 calc PR A 2
S1 S 0.74739(7) -0.02501(3) 0.48431(11) 0.01420(19) Uani 1 1 d . . .
S2 S 0.61684(7) -0.06304(3) 0.23254(11) 0.01464(19) Uani 1 1 d . . .
S3 S 0.59656(7) 0.06576(3) 0.47911(11) 0.01458(19) Uani 1 1 d . . .
S4 S 0.47142(8) 0.02157(3) 0.23303(12) 0.01452(19) Uani 1 1 d . . .
S5 S 0.89219(8) -0.10130(4) 0.49882(13) 0.0212(2) Uani 1 1 d . . .
S6 S 0.73823(8) -0.14636(3) 0.19205(12) 0.0168(2) Uani 1 1 d . . .
S7 S 0.49169(9) 0.15366(3) 0.45685(13) 0.0227(2) Uani 1 1 d . . .
S8 S 0.34368(8) 0.10031(4) 0.15946(13) 0.0197(2) Uani 1 1 d . . .
C11 C 0.8430(5) 0.2500 0.5980(7) 0.0165(11) Uani 1 2 d S . .
C12 C 0.9709(4) 0.2500 0.7899(7) 0.0173(12) Uani 1 2 d S . .
N1 N 0.7616(4) 0.2500 0.5415(6) 0.0210(10) Uani 1 2 d S . .
N2 N 0.9391(4) 0.2500 0.6426(6) 0.0249(12) Uani 1 2 d S . .
N3 N 1.0118(4) 0.2500 0.9087(6) 0.0192(10) Uani 1 2 d S . .
Cu1 Cu 0.62496(6) 0.2500 0.43823(8) 0.01772(16) Uani 1 2 d S . .
Br1 Br 0.63894(5) 0.2500 0.16373(7) 0.02085(14) Uani 1 2 d S . .

loop_
_atom_site_aniso_label
_atom_site_aniso_U_11
_atom_site_aniso_U_22
_atom_site_aniso_U_33
_atom_site_aniso_U_23
_atom_site_aniso_U_13
_atom_site_aniso_U_12
C1 0.0127(17) 0.0105(16) 0.0143(17) -0.0027(14) -0.0002(14) -0.0013(14)
C2 0.0127(17) 0.0112(17) 0.0153(17) -0.0025(14) -0.0003(14) -0.0015(14)
C3 0.0117(17) 0.0134(17) 0.0171(18) -0.0016(15) -0.0023(14) 0.0027(14)
C4 0.0143(17) 0.0100(16) 0.0147(18) -0.0010(14) 0.0004(14) 0.0009(14)
C5 0.0187(19) 0.0092(17) 0.0163(18) 0.0017(14) 0.0064(15) 0.0011(14)
C6 0.0147(17) 0.0112(17) 0.0163(18) 0.0034(14) 0.0030(15) 0.0026(14)
C7 0.020(2) 0.022(2) 0.021(2) -0.0064(17) -0.0031(17) 0.0090(17)
C8 0.029(2) 0.0130(18) 0.0165(19) -0.0001(15) -0.0062(17) 0.0058(16)
C9A 0.025(3) 0.012(2) 0.020(3) 0.0026(18) -0.004(2) 0.0025(18)
C10A 0.021(3) 0.016(2) 0.021(2) -0.0027(19) 0.003(2) 0.0065(19)
S1 0.0125(4) 0.0135(4) 0.0166(4) -0.0040(3) -0.0022(3) 0.0005(3)
S2 0.0158(4) 0.0116(4) 0.0164(4) -0.0037(4) -0.0048(4) 0.0019(3)
S3 0.0150(4) 0.0109(4) 0.0178(5) -0.0033(3) -0.0018(4) -0.0003(3)
S4 0.0160(4) 0.0104(4) 0.0172(5) -0.0023(4) -0.0044(4) 0.0011(3)
S5 0.0178(5) 0.0213(5) 0.0245(5) -0.0065(4) -0.0089(4) 0.0068(4)
S6 0.0207(5) 0.0119(4) 0.0177(5) -0.0036(4) -0.0046(4) 0.0044(4)
S7 0.0378(6) 0.0103(4) 0.0200(5) -0.0034(4) -0.0026(5) 0.0041(4)
S8 0.0207(5) 0.0185(5) 0.0198(5) -0.0013(4) -0.0040(4) 0.0085(4)
C11 0.021(3) 0.013(3) 0.015(3) 0.000 0.004(2) 0.000
C12 0.012(3) 0.009(2) 0.030(3) 0.000 0.001(2) 0.000
N1 0.019(2) 0.024(3) 0.020(2) 0.000 -0.001(2) 0.000
N2 0.015(2) 0.040(3) 0.020(3) 0.000 0.000(2) 0.000
N3 0.020(2) 0.015(2) 0.022(3) 0.000 0.001(2) 0.000
Cu1 0.0186(4) 0.0189(3) 0.0157(3) 0.000 -0.0002(3) 0.000
Br1 0.0302(3) 0.0185(3) 0.0138(3) 0.000 -0.0003(2) 0.000

loop_
_atom_type_symbol
_atom_type_description
_atom_type_scat_dispersion_real
_atom_type_scat_dispersion_imag
_atom_type_scat_source
C C 0.0033 0.0016 'International Tables Vol C Tables 4.2.6.8 and 6.1.1.4'
H H 0.0000 0.0000 'International Tables Vol C Tables 4.2.6.8 and 6.1.1.4'
N N 0.0061 0.0033 'International Tables Vol C Tables 4.2.6.8 and 6.1.1.4'
S S 0.1246 0.1234 'International Tables Vol C Tables 4.2.6.8 and 6.1.1.4'
Cu Cu 0.3201 1.2651 'International Tables Vol C Tables 4.2.6.8 and 6.1.1.4'
Br Br -0.2901 2.4595 'International Tables Vol C Tables 4.2.6.8 and 6.1.1.4'

loop_
_geom_angle_atom_site_label_1
_geom_angle_atom_site_label_2
_geom_angle_atom_site_label_3
_geom_angle
_geom_angle_site_symmetry_1
_geom_angle_site_symmetry_3
C2 C1 S1 124.5(3) . .
C2 C1 S2 119.9(3) . .
S1 C1 S2 115.6(2) . .
C1 C2 S3 123.7(3) . .
C1 C2 S4 120.8(3) . .
S3 C2 S4 115.5(2) . .
C4 C3 S5 129.1(3) . .
C4 C3 S1 117.1(3) . .
S5 C3 S1 113.8(2) . .
C3 C4 S2 117.0(3) . .
C3 C4 S6 128.2(3) . .
S2 C4 S6 114.8(2) . .
C6 C5 S7 128.7(3) . .
C6 C5 S3 117.2(3) . .
S7 C5 S3 114.1(2) . .
C5 C6 S8 129.3(3) . .
C5 C6 S4 117.2(3) . .
S8 C6 S4 113.5(2) . .
C8 C7 S5 114.8(3) . .
C8 C7 H7A 108.6 . .
S5 C7 H7A 108.6 . .
C8 C7 H7B 108.6 . .
S5 C7 H7B 108.6 . .
H7A C7 H7B 107.6 . .
C7 C8 S6 113.7(3) . .
C7 C8 H8A 108.8 . .
S6 C8 H8A 108.8 . .
C7 C8 H8B 108.8 . .
S6 C8 H8B 108.8 . .
H8A C8 H8B 107.7 . .
C10A C9A S7 114.5(3) . .
C10A C9A H9A 108.6 . .
S7 C9A H9A 108.6 . .
C10A C9A H9B 108.6 . .
S7 C9A H9B 108.6 . .
H9A C9A H9B 107.6 . .
C9A C10A S8 113.4(3) . .
C9A C10A H10A 108.9 . .
S8 C10A H10A 108.9 . .
C9A C10A H10B 108.9 . .
S8 C10A H10B 108.9 . .
H10A C10A H10B 107.7 . .
C10B C9B S7 113(3) . .
C10B C9B H9C 109.0 . .
S7 C9B H9C 109.0 . .
C10B C9B H9D 109.0 . .
S7 C9B H9D 109.0 . .
H9C C9B H9D 107.8 . .
C9B C10B S8 115(2) . .
C9B C10B H10C 108.6 . .
S8 C10B H10C 108.6 . .
C9B C10B H10D 108.6 . .
S8 C10B H10D 108.6 . .
H10C C10B H10D 107.5 . .
C1 S1 C3 95.00(18) . .
C1 S2 C4 95.33(18) . .
C2 S3 C5 94.66(19) . .
C2 S4 C6 94.79(18) . .
C3 S5 C7 101.87(19) . .
C4 S6 C8 100.32(19) . .
C9B S7 C5 105.8(12) . .
C9B S7 C9A 28.3(14) . .
C5 S7 C9A 100.0(2) . .
C6 S8 C10A 102.1(2) . .
C6 S8 C10B 95.1(9) . .
C10A S8 C10B 25.2(10) . .
N1 C11 N2 172.4(6) . .
N3 C12 N2 170.6(6) . .
C11 N1 Cu1 178.1(5) . .
C11 N2 C12 125.1(5) . .
C12 N3 Cu1 159.3(5) . 6_657
N3 Cu1 N1 111.9(2) 6_557 .
N3 Cu1 Br1 136.08(16) 6_557 .
N1 Cu1 Br1 112.01(16) . .

loop_
_geom_bond_atom_site_label_1
_geom_bond_atom_site_label_2
_geom_bond_distance
_geom_bond_site_symmetry_2
C1 C2 1.371(5) .
C1 S1 1.737(4) .
C1 S2 1.743(4) .
C2 S3 1.740(4) .
C2 S4 1.743(4) .
C3 C4 1.352(5) .
C3 S5 1.746(4) .
C3 S1 1.758(4) .
C4 S2 1.745(4) .
C4 S6 1.750(4) .
C5 C6 1.340(6) .
C5 S7 1.749(4) .
C5 S3 1.758(4) .
C6 S8 1.744(4) .
C6 S4 1.752(4) .
C7 C8 1.515(6) .
C7 S5 1.805(4) .
C7 H7A 1.0000 .
C7 H7B 1.0000 .
C8 S6 1.808(4) .
C8 H8A 1.0000 .
C8 H8B 1.0000 .
C9A C10A 1.510(7) .
C9A S7 1.843(5) .
C9A H9A 1.0000 .
C9A H9B 1.0000 .
C10A S8 1.789(5) .
C10A H10A 1.0000 .
C10A H10B 1.0000 .
C9B C10B 1.48(5) .
C9B S7 1.59(3) .
C9B H9C 1.0000 .
C9B H9D 1.0000 .
C10B S8 2.02(3) .
C10B H10C 1.0000 .
C10B H10D 1.0000 .
C11 N1 1.154(8) .
C11 N2 1.295(8) .
C12 N3 1.137(8) .
C12 N2 1.315(8) .
N1 Cu1 1.967(5) .
N3 Cu1 1.954(5) 6_657
Cu1 N3 1.954(5) 6_557
Cu1 Br1 2.3354(9) .

loop_
_geom_torsion_atom_site_label_1
_geom_torsion_atom_site_label_2
_geom_torsion_atom_site_label_3
_geom_torsion_atom_site_label_4
_geom_torsion
_geom_torsion_site_symmetry_1
_geom_torsion_site_symmetry_2
_geom_torsion_site_symmetry_3
_geom_torsion_site_symmetry_4
S1 C1 C2 S3 1.5(5) . . . .
S2 C1 C2 S3 -178.7(2) . . . .
S1 C1 C2 S4 -178.6(2) . . . .
S2 C1 C2 S4 1.2(5) . . . .
S5 C3 C4 S2 178.1(2) . . . .
S1 C3 C4 S2 -0.8(4) . . . .
S5 C3 C4 S6 -1.2(6) . . . .
S1 C3 C4 S6 179.9(2) . . . .
S7 C5 C6 S8 0.6(6) . . . .
S3 C5 C6 S8 -178.5(2) . . . .
S7 C5 C6 S4 179.6(2) . . . .
S3 C5 C6 S4 0.4(4) . . . .
S5 C7 C8 S6 69.4(4) . . . .
S7 C9A C10A S8 -69.7(4) . . . .
S7 C9B C10B S8 71(3) . . . .
C2 C1 S1 C3 -178.6(4) . . . .
S2 C1 S1 C3 1.6(3) . . . .
C4 C3 S1 C1 -0.5(3) . . . .
S5 C3 S1 C1 -179.6(2) . . . .
C2 C1 S2 C4 178.2(3) . . . .
S1 C1 S2 C4 -2.0(3) . . . .
C3 C4 S2 C1 1.7(3) . . . .
S6 C4 S2 C1 -179.0(2) . . . .
C1 C2 S3 C5 172.4(4) . . . .
S4 C2 S3 C5 -7.5(3) . . . .
C6 C5 S3 C2 4.2(3) . . . .
S7 C5 S3 C2 -175.1(2) . . . .
C1 C2 S4 C6 -172.3(3) . . . .
S3 C2 S4 C6 7.6(3) . . . .
C5 C6 S4 C2 -4.8(3) . . . .
S8 C6 S4 C2 174.3(2) . . . .
C4 C3 S5 C7 8.9(4) . . . .
S1 C3 S5 C7 -172.1(2) . . . .
C8 C7 S5 C3 -42.5(4) . . . .
C3 C4 S6 C8 18.7(4) . . . .
S2 C4 S6 C8 -160.5(2) . . . .
C7 C8 S6 C4 -51.6(3) . . . .
C10B C9B S7 C5 -50(3) . . . .
C10B C9B S7 C9A 32(2) . . . .
C6 C5 S7 C9B 14.2(15) . . . .
S3 C5 S7 C9B -166.7(15) . . . .
C6 C5 S7 C9A -14.3(4) . . . .
S3 C5 S7 C9A 164.9(2) . . . .
C10A C9A S7 C9B -57(3) . . . .
C10A C9A S7 C5 48.3(4) . . . .
C5 C6 S8 C10A -12.8(4) . . . .
S4 C6 S8 C10A 168.2(2) . . . .
C5 C6 S8 C10B 11.7(11) . . . .
S4 C6 S8 C10B -167.2(10) . . . .
C9A C10A S8 C6 46.4(4) . . . .
C9A C10A S8 C10B -30(2) . . . .
C9B C10B S8 C6 -47(3) . . . .
C9B C10B S8 C10A 61(3) . . . .
N2 C11 N1 Cu1 0.00(3) . . . .
N1 C11 N2 C12 180.000(7) . . . .
N3 C12 N2 C11 180.000(8) . . . .
N2 C12 N3 Cu1 -0.003(9) . . . 6_657
C11 N1 Cu1 N3 180.00(2) . . . 6_557
C11 N1 Cu1 Br1 0.00(2) . . . .
